data_7209188
loop_
_publ_author_name
'Zhang, Weisong'
'Gong, Jingjing'
'Kang, Zhenhui'
'Hu, Hailiang'
'Guo, Zhenyu'
'Li, Youyong'
'Liu, Yang'
'Zhang, Hengchao'
'Zhang, Lili'
'Yang, Yanan'
'Lee, Shuit-Tong'

_publ_section_title
;
 Molecule design and isomorphism synthesis towards artificial enzymes
;
_journal_issue 4
_journal_name_full CrystEngComm
_journal_page_first 662
_journal_paper_doi 10.1039/c2ce26820e
_journal_volume 15
_journal_year 2013
_chemical_formula_moiety '[Cu4(C13H20N16S4)2(Si1Mo12O40)(H2O)2](H2O)'
_chemical_formula_sum 'C26 H46 Cu4 Mo12 N32 O43 S8 Si'
_chemical_formula_weight 3184.96
_chemical_name_systematic
;
?
;
_space_group_IT_number 2
_symmetry_cell_setting triclinic
_symmetry_space_group_name_Hall '-P 1'
_symmetry_space_group_name_H-M 'P -1'
_atom_sites_solution_hydrogens geom
_atom_sites_solution_primary direct
_atom_sites_solution_secondary difmap
_audit_creation_method SHELXL-97
_cell_angle_alpha 91.9170(10)
_cell_angle_beta 91.0170(10)
_cell_angle_gamma 106.7020(10)
_cell_formula_units_Z 2
_cell_length_a 13.0057(7)
_cell_length_b 13.3497(8)
_cell_length_c 23.6446(13)
_cell_measurement_reflns_used 36853
_cell_measurement_temperature 296(2)
_cell_measurement_theta_max 28.2905
_cell_measurement_theta_min 2.345
_cell_volume 3928.2(4)
_computing_cell_refinement 'Bruker SAINT'
_computing_data_collection 'Bruker APEX2'
_computing_data_reduction 'Bruker SAINT'
_computing_molecular_graphics 'Bruker SHELXTL'
_computing_publication_material 'Bruker SHELXTL'
_computing_structure_refinement 'SHELXL-97 (Sheldrick, 1997)'
_computing_structure_solution 'SHELXS-97 (Sheldrick, 1990)'
_diffrn_ambient_temperature 296(2)
_diffrn_measured_fraction_theta_full 0.994
_diffrn_measured_fraction_theta_max 0.994
_diffrn_measurement_device_type 'Bruker APEX-II CCD'
_diffrn_measurement_method '\f and \w scans'
_diffrn_radiation_monochromator graphite
_diffrn_radiation_source 'fine-focus sealed tube'
_diffrn_radiation_type MoK\a
_diffrn_radiation_wavelength 0.71073
_diffrn_reflns_av_R_equivalents 0.0176
_diffrn_reflns_av_sigmaI/netI 0.0157
_diffrn_reflns_limit_h_max 15
_diffrn_reflns_limit_h_min -15
_diffrn_reflns_limit_k_max 15
_diffrn_reflns_limit_k_min -15
_diffrn_reflns_limit_l_max 28
_diffrn_reflns_limit_l_min -27
_diffrn_reflns_number 52951
_diffrn_reflns_theta_full 25.00
_diffrn_reflns_theta_max 25.00
_diffrn_reflns_theta_min 1.59
_exptl_absorpt_coefficient_mu 3.240
_exptl_absorpt_correction_T_max 0.6972
_exptl_absorpt_correction_T_min 0.4980
_exptl_absorpt_correction_type multi-scan
_exptl_crystal_colour black
_exptl_crystal_density_diffrn 2.693
_exptl_crystal_density_method 'not measured'
_exptl_crystal_description Block
_exptl_crystal_F_000 3064
_exptl_crystal_size_max 0.25
_exptl_crystal_size_mid 0.15
_exptl_crystal_size_min 0.12
_refine_diff_density_max 4.293
_refine_diff_density_min -4.358
_refine_diff_density_rms 0.200
_refine_ls_extinction_method none
_refine_ls_goodness_of_fit_ref 1.060
_refine_ls_hydrogen_treatment constr
_refine_ls_matrix_type full
_refine_ls_number_parameters 1143
_refine_ls_number_reflns 13747
_refine_ls_number_restraints 0
_refine_ls_restrained_S_all 1.060
_refine_ls_R_factor_all 0.0599
_refine_ls_R_factor_gt 0.0569
_refine_ls_shift/su_max 0.074
_refine_ls_shift/su_mean 0.000
_refine_ls_structure_factor_coef Fsqd
_refine_ls_weighting_details 'calc w=1/[\s^2^(Fo^2^)+(0.0321P)^2^+94.2283P] where P=(Fo^2^+2Fc^2^)/3'
_refine_ls_weighting_scheme calc
_refine_ls_wR_factor_gt 0.1252
_refine_ls_wR_factor_ref 0.1267
_reflns_number_gt 12994
_reflns_number_total 13747
_reflns_threshold_expression >2sigma(I)
_cod_data_source_file c2ce26820e.txt
_cod_data_source_block 4
_cod_database_code 7209188

loop_
_symmetry_equiv_pos_as_xyz
'x, y, z'
'-x, -y, -z'

loop_
_atom_site_label
_atom_site_type_symbol
_atom_site_fract_x
_atom_site_fract_y
_atom_site_fract_z
_atom_site_U_iso_or_equiv
_atom_site_adp_type
_atom_site_occupancy
_atom_site_symmetry_multiplicity
_atom_site_calc_flag
_atom_site_refinement_flags
Si1 Si 1.32237(16) 0.99339(16) 0.74369(8) 0.0130(4) Uani 1 1 d .
Mo1 Mo 1.27436(6) 0.81187(8) 0.85057(4) 0.0414(3) Uani 1 1 d .
Mo2 Mo 1.53473(6) 1.01469(5) 0.83978(3) 0.02171(17) Uani 1 1 d .
Mo3 Mo 1.45491(8) 0.79679(7) 0.73262(3) 0.0346(2) Uani 1 1 d .
Mo4 Mo 1.15547(7) 1.00179(6) 0.85760(4) 0.0332(2) Uani 1 1 d .
Mo5 Mo 1.41525(6) 1.20550(6) 0.84323(4) 0.02778(19) Uani 1 1 d .
Mo6 Mo 1.57248(6) 1.18420(7) 0.73560(3) 0.02842(19) Uani 1 1 d .
Mo7 Mo 1.48187(8) 0.96461(6) 0.62877(4) 0.0391(2) Uani 1 1 d .
Mo8 Mo 1.24863(6) 0.78168(6) 0.64445(3) 0.02167(16) Uani 1 1 d .
Mo9 Mo 1.07220(6) 0.80664(7) 0.76074(3) 0.0292(2) Uani 1 1 d .
Mo10 Mo 1.18977(7) 1.18912(7) 0.74214(3) 0.02901(19) Uani 1 1 d .
Mo11 Mo 1.34970(6) 1.17521(7) 0.63542(3) 0.0309(2) Uani 1 1 d .
Mo12 Mo 1.11534(7) 0.99292(6) 0.64538(4) 0.0307(2) Uani 1 1 d .
Cu1 Cu 0.88860(8) 0.54299(9) 0.76694(4) 0.0232(2) Uani 1 1 d .
Cu2 Cu 0.81518(8) 0.51625(8) 0.61886(4) 0.0180(2) Uani 1 1 d .
Cu3 Cu 0.50017(8) 0.86511(8) 1.02186(5) 0.0246(2) Uani 1 1 d .
Cu4 Cu 0.94415(14) 0.31751(12) 0.83370(6) 0.0520(4) Uani 1 1 d .
S1 S 0.92988(17) 0.72057(16) 0.89555(9) 0.0227(4) Uani 1 1 d .
S2 S 0.63478(18) 0.52053(16) 0.83770(9) 0.0239(4) Uani 1 1 d .
S3 S 0.49948(18) 0.68723(19) 0.90835(9) 0.0266(5) Uani 1 1 d .
S4 S 0.77849(17) 0.86166(17) 0.98561(9) 0.0231(4) Uani 1 1 d .
S5 S 1.04148(16) 0.41801(16) 0.55356(9) 0.0201(4) Uani 1 1 d .
S6 S 0.81580(18) 0.09085(18) 0.63285(9) 0.0252(5) Uani 1 1 d .
S7 S 0.64649(16) 0.26035(17) 0.57143(9) 0.0217(4) Uani 1 1 d .
S8 S 1.03720(17) 0.15763(16) 0.52747(8) 0.0207(4) Uani 1 1 d .
O1 O 1.2365(4) 0.9269(4) 0.7879(2) 0.0136(11) Uani 1 1 d .
O2 O 1.4249(4) 1.0711(4) 0.7791(2) 0.0125(10) Uani 1 1 d .
O3 O 1.3621(4) 0.9123(4) 0.7027(2) 0.0128(10) Uani 1 1 d .
O4 O 1.2647(4) 1.0625(4) 0.7056(2) 0.0122(10) Uani 1 1 d .
O5 O 1.2797(5) 0.7262(5) 0.9006(3) 0.0318(15) Uani 1 1 d .
O6 O 1.6289(4) 0.9931(4) 0.8831(2) 0.0185(12) Uani 1 1 d .
O7 O 1.5195(6) 0.7077(5) 0.7470(3) 0.0343(16) Uani 1 1 d .
O8 O 1.0855(5) 1.0389(5) 0.9099(3) 0.0301(15) Uani 1 1 d .
O9 O 1.4267(5) 1.3025(5) 0.8923(3) 0.0240(13) Uani 1 1 d .
O10 O 1.6857(5) 1.2722(5) 0.7164(2) 0.0241(13) Uani 1 1 d .
O11 O 1.5676(5) 0.9791(5) 0.5755(3) 0.0368(17) Uani 1 1 d .
O12 O 1.1867(5) 0.6823(4) 0.5985(2) 0.0219(12) Uani 1 1 d .
O13 O 0.9516(5) 0.7141(5) 0.7536(2) 0.0253(13) Uani 1 1 d .
O14 O 1.1363(5) 1.2869(5) 0.7594(3) 0.0306(15) Uani 1 1 d .
O15 O 1.3914(5) 1.2578(6) 0.5828(3) 0.0349(17) Uani 1 1 d .
O16 O 1.0059(5) 0.9594(5) 0.6023(3) 0.0278(14) Uani 1 1 d .
O17 O 1.4064(4) 0.9221(4) 0.8664(2) 0.0175(11) Uani 1 1 d .
O18 O 1.5293(4) 0.9097(4) 0.7817(2) 0.0154(11) Uani 1 1 d .
O19 O 1.3469(4) 0.7675(4) 0.7914(2) 0.0193(12) Uani 1 1 d .
O20 O 1.2019(4) 0.8975(5) 0.8940(2) 0.0208(12) Uani 1 1 d .
O21 O 1.5052(4) 1.1297(4) 0.8813(2) 0.0141(11) Uani 1 1 d .
O22 O 1.6316(4) 1.1167(4) 0.7937(2) 0.0149(11) Uani 1 1 d .
O23 O 1.5312(4) 0.8613(4) 0.6704(2) 0.0214(12) Uani 1 1 d .
O24 O 1.3435(4) 0.7153(4) 0.6814(2) 0.0165(11) Uani 1 1 d .
O25 O 1.1363(4) 0.7407(4) 0.8178(2) 0.0180(11) Uani 1 1 d .
O26 O 1.2922(4) 1.0997(4) 0.8702(2) 0.0165(11) Uani 1 1 d .
O27 O 1.5337(4) 1.2674(4) 0.7972(2) 0.0166(11) Uani 1 1 d .
O28 O 1.5627(4) 1.0688(4) 0.6844(2) 0.0165(11) Uani 1 1 d .
O29 O 1.3681(4) 0.8506(4) 0.5984(2) 0.0162(11) Uani 1 1 d .
O30 O 1.1562(4) 0.7568(4) 0.7060(2) 0.0156(11) Uani 1 1 d .
O31 O 1.0407(4) 0.8919(4) 0.8205(2) 0.0160(11) Uani 1 1 d .
O32 O 1.1352(4) 1.0921(4) 0.7989(2) 0.0174(11) Uani 1 1 d .
O33 O 1.3191(4) 1.2321(4) 0.7894(2) 0.0157(11) Uani 1 1 d .
O34 O 1.4673(4) 1.2163(4) 0.6880(2) 0.0147(11) Uani 1 1 d .
O35 O 1.4056(4) 1.0611(4) 0.6133(2) 0.0169(11) Uani 1 1 d .
O36 O 1.1830(4) 0.8875(4) 0.6250(2) 0.0167(11) Uani 1 1 d .
O37 O 1.0614(4) 0.9050(4) 0.7082(2) 0.0174(11) Uani 1 1 d .
O38 O 1.2740(4) 1.2514(4) 0.6792(2) 0.0159(11) Uani 1 1 d .
O39 O 1.2128(4) 1.0922(4) 0.6025(2) 0.0173(11) Uani 1 1 d .
O40 O 1.0853(4) 1.1071(4) 0.6885(2) 0.0172(11) Uani 1 1 d .
O1W O 1.0952(7) 0.2679(6) 0.8932(4) 0.052(2) Uani 1 1 d .
O2W O 0.7829(6) 0.2619(7) 0.8700(4) 0.054(2) Uani 1 1 d .
O3W O 0.2548(8) 0.5324(7) 0.8015(4) 0.066(3) Uani 1 1 d .
H3WA H 0.2850 0.5979 0.8012 0.080 Uiso 1 1 d R
H3WB H 0.2029 0.5171 0.7774 0.080 Uiso 1 1 d R
N1 N 0.9493(6) 0.5382(6) 0.8441(3) 0.0228(15) Uani 1 1 d .
N2 N 0.9967(7) 0.4642(6) 0.8596(3) 0.0338(19) Uani 1 1 d .
N3 N 1.0481(7) 0.4894(7) 0.9082(4) 0.036(2) Uani 1 1 d .
N4 N 1.0330(6) 0.5795(6) 0.9249(3) 0.0254(16) Uani 1 1 d .
N5 N 0.7390(5) 0.5170(5) 0.7389(3) 0.0174(14) Uani 1 1 d .
N6 N 0.7113(5) 0.4998(5) 0.6832(3) 0.0197(14) Uani 1 1 d .
N7 N 0.6075(5) 0.4773(5) 0.6752(3) 0.0212(15) Uani 1 1 d .
N8 N 0.5675(5) 0.4812(5) 0.7267(3) 0.0188(14) Uani 1 1 d .
N9 N 0.4191(5) 0.7149(6) 1.0123(3) 0.0204(14) Uani 1 1 d .
N10 N 0.3416(6) 0.6621(5) 1.0458(3) 0.0225(15) Uani 1 1 d .
N11 N 0.2933(6) 0.5714(6) 1.0211(3) 0.0278(16) Uani 1 1 d .
N12 N 0.3416(6) 0.5665(6) 0.9711(3) 0.0243(16) Uani 1 1 d .
N13 N 0.6310(5) 0.9719(5) 1.0028(3) 0.0155(13) Uani 1 1 d .
N14 N 0.6302(5) 1.0726(5) 0.9984(3) 0.0184(14) Uani 1 1 d .
N15 N 0.7246(5) 1.1307(5) 0.9844(3) 0.0198(14) Uani 1 1 d .
N16 N 0.7858(5) 1.0670(5) 0.9790(3) 0.0184(14) Uani 1 1 d .
N17 N 0.9445(5) 0.4806(5) 0.6478(3) 0.0176(14) Uani 1 1 d .
N18 N 0.9766(5) 0.5045(5) 0.7032(3) 0.0199(14) Uani 1 1 d .
N19 N 1.0738(5) 0.5001(5) 0.7118(3) 0.0207(15) Uani 1 1 d .
N20 N 1.1055(5) 0.4707(5) 0.6620(3) 0.0185(14) Uani 1 1 d .
N21 N 0.8964(7) 0.2140(7) 0.7275(3) 0.0359(19) Uani 1 1 d .
N22 N 0.9100(7) 0.1973(7) 0.7823(4) 0.040(2) Uani 1 1 d .
N23 N 0.8780(6) 0.0970(6) 0.7928(3) 0.0268(16) Uani 1 1 d .
N24 N 0.8440(7) 0.0484(7) 0.7426(3) 0.038(2) Uani 1 1 d .
N25 N 0.7154(5) 0.4690(5) 0.5501(3) 0.0195(14) Uani 1 1 d .
N26 N 0.6943(6) 0.5360(6) 0.5128(3) 0.0233(15) Uani 1 1 d .
N27 N 0.6211(6) 0.4839(6) 0.4756(3) 0.0262(16) Uani 1 1 d .
N28 N 0.5946(5) 0.3832(6) 0.4894(3) 0.0212(15) Uani 1 1 d .
N29 N 1.0691(5) 0.3005(5) 0.4434(3) 0.0187(14) Uani 1 1 d .
N30 N 1.1407(5) 0.3287(5) 0.4022(3) 0.0195(14) Uani 1 1 d .
N31 N 1.2123(5) 0.2772(5) 0.4031(3) 0.0219(15) Uani 1 1 d .
N32 N 1.1862(5) 0.2140(5) 0.4471(3) 0.0187(14) Uani 1 1 d .
C1 C 0.7128(7) 0.6975(6) 0.9066(3) 0.0197(17) Uani 1 1 d .
C2 C 0.8034(7) 0.6594(6) 0.9309(3) 0.0207(17) Uani 1 1 d .
H2A H 0.7853 0.5839 0.9256 0.025 Uiso 1 1 calc R
H2B H 0.8123 0.6767 0.9712 0.025 Uiso 1 1 calc R
C3 C 0.6905(7) 0.6637(6) 0.8432(3) 0.0213(17) Uani 1 1 d .
H3A H 0.7566 0.6851 0.8226 0.026 Uiso 1 1 calc R
H3B H 0.6399 0.6965 0.8269 0.026 Uiso 1 1 calc R
C4 C 0.6126(6) 0.6504(7) 0.9404(3) 0.0220(17) Uani 1 1 d .
H4A H 0.6244 0.6764 0.9795 0.026 Uiso 1 1 calc R
H4B H 0.5968 0.5748 0.9398 0.026 Uiso 1 1 calc R
C5 C 0.7435(7) 0.8193(6) 0.9107(3) 0.0212(17) Uani 1 1 d .
H5A H 0.6836 0.8430 0.8977 0.025 Uiso 1 1 calc R
H5B H 0.8042 0.8488 0.8871 0.025 Uiso 1 1 calc R
C6 C 0.9720(6) 0.6094(7) 0.8863(3) 0.0203(17) Uani 1 1 d .
C7 C 1.0792(8) 0.6323(8) 0.9787(4) 0.033(2) Uani 1 1 d .
H7A H 1.1120 0.5881 0.9992 0.049 Uiso 1 1 calc R
H7B H 1.0235 0.6467 1.0008 0.049 Uiso 1 1 calc R
H7C H 1.1324 0.6969 0.9715 0.049 Uiso 1 1 calc R
C8 C 0.6479(6) 0.5054(6) 0.7651(3) 0.0165(16) Uani 1 1 d .
C9 C 0.4519(6) 0.4605(7) 0.7334(4) 0.0258(19) Uani 1 1 d .
H9A H 0.4164 0.3884 0.7235 0.039 Uiso 1 1 calc R
H9B H 0.4254 0.5043 0.7090 0.039 Uiso 1 1 calc R
H9C H 0.4379 0.4755 0.7720 0.039 Uiso 1 1 calc R
C10 C 0.4180(7) 0.6558(7) 0.9656(4) 0.0224(18) Uani 1 1 d .
C11 C 0.3037(8) 0.4767(8) 0.9304(4) 0.036(2) Uani 1 1 d .
H11A H 0.2911 0.5013 0.8940 0.054 Uiso 1 1 calc R
H11B H 0.2381 0.4302 0.9432 0.054 Uiso 1 1 calc R
H11C H 0.3572 0.4401 0.9275 0.054 Uiso 1 1 calc R
C12 C 0.7290(6) 0.9691(6) 0.9894(3) 0.0180(16) Uani 1 1 d .
C13 C 0.8979(7) 1.1067(8) 0.9631(5) 0.039(2) Uani 1 1 d .
H13A H 0.9062 1.1665 0.9403 0.058 Uiso 1 1 calc R
H13B H 0.9182 1.0531 0.9420 0.058 Uiso 1 1 calc R
H13C H 0.9429 1.1268 0.9967 0.058 Uiso 1 1 calc R
C14 C 0.8556(6) 0.2342(6) 0.5480(3) 0.0182(16) Uani 1 1 d .
C15 C 0.9032(6) 0.3494(6) 0.5326(3) 0.0182(16) Uani 1 1 d .
H15A H 0.8580 0.3888 0.5488 0.022 Uiso 1 1 calc R
H15B H 0.8968 0.3523 0.4918 0.022 Uiso 1 1 calc R
C16 C 0.8725(7) 0.2245(7) 0.6116(3) 0.0223(18) Uani 1 1 d .
H16A H 0.8390 0.2701 0.6323 0.027 Uiso 1 1 calc R
H16B H 0.9487 0.2471 0.6210 0.027 Uiso 1 1 calc R
C17 C 0.7349(6) 0.2025(6) 0.5305(3) 0.0192(17) Uani 1 1 d .
H17A H 0.7073 0.1271 0.5322 0.023 Uiso 1 1 calc R
H17B H 0.7292 0.2198 0.4913 0.023 Uiso 1 1 calc R
C18 C 0.9008(6) 0.1594(6) 0.5120(3) 0.0184(16) Uani 1 1 d .
H18A H 0.8965 0.1767 0.4726 0.022 Uiso 1 1 calc R
H18B H 0.8540 0.0889 0.5156 0.022 Uiso 1 1 calc R
C19 C 1.0267(6) 0.4580(6) 0.6230(3) 0.0154(15) Uani 1 1 d .
C20 C 1.2130(7) 0.4594(7) 0.6555(4) 0.0236(18) Uani 1 1 d .
H20A H 1.2096 0.4014 0.6297 0.035 Uiso 1 1 calc R
H20B H 1.2409 0.4471 0.6916 0.035 Uiso 1 1 calc R
H20C H 1.2591 0.5223 0.6409 0.035 Uiso 1 1 calc R
C21 C 0.8540(7) 0.1184(9) 0.7043(4) 0.034(2) Uani 1 1 d .
C22 C 0.8059(9) -0.0607(9) 0.7357(5) 0.045(3) Uani 1 1 d .
H22A H 0.7288 -0.0820 0.7353 0.068 Uiso 1 1 calc R
H22B H 0.8326 -0.0922 0.7664 0.068 Uiso 1 1 calc R
H22C H 0.8303 -0.0826 0.7005 0.068 Uiso 1 1 calc R
C23 C 0.6535(6) 0.3739(7) 0.5351(3) 0.0204(17) Uani 1 1 d .
C24 C 0.5098(7) 0.3055(7) 0.4573(4) 0.028(2) Uani 1 1 d .
H24A H 0.4453 0.3268 0.4573 0.042 Uiso 1 1 calc R
H24B H 0.4968 0.2390 0.4744 0.042 Uiso 1 1 calc R
H24C H 0.5316 0.2998 0.4190 0.042 Uiso 1 1 calc R
C25 C 1.0988(6) 0.2278(6) 0.4707(3) 0.0182(16) Uani 1 1 d .
C26 C 1.2454(7) 0.1405(7) 0.4604(4) 0.029(2) Uani 1 1 d .
H26A H 1.2867 0.1636 0.4949 0.044 Uiso 1 1 calc R
H26B H 1.2926 0.1368 0.4302 0.044 Uiso 1 1 calc R
H26C H 1.1959 0.0726 0.4650 0.044 Uiso 1 1 calc R

loop_
_atom_site_aniso_label
_atom_site_aniso_U_11
_atom_site_aniso_U_22
_atom_site_aniso_U_33
_atom_site_aniso_U_23
_atom_site_aniso_U_13
_atom_site_aniso_U_12
Si1 0.0142(10) 0.0126(10) 0.0127(10) 0.0010(8) 0.0002(8) 0.0046(8)
Mo1 0.0175(4) 0.0597(6) 0.0541(6) 0.0493(5) 0.0131(4) 0.0165(4)
Mo2 0.0300(4) 0.0124(3) 0.0224(4) -0.0014(3) -0.0161(3) 0.0069(3)
Mo3 0.0616(6) 0.0373(5) 0.0199(4) -0.0165(3) -0.0219(4) 0.0412(4)
Mo4 0.0513(5) 0.0144(4) 0.0302(4) -0.0015(3) 0.0300(4) 0.0019(3)
Mo5 0.0166(4) 0.0280(4) 0.0396(5) -0.0236(3) -0.0084(3) 0.0112(3)
Mo6 0.0218(4) 0.0361(4) 0.0136(3) 0.0068(3) -0.0023(3) -0.0141(3)
Mo7 0.0461(5) 0.0123(4) 0.0546(6) -0.0039(3) 0.0413(5) 0.0000(3)
Mo8 0.0156(3) 0.0245(4) 0.0233(4) -0.0137(3) -0.0036(3) 0.0050(3)
Mo9 0.0211(4) 0.0395(5) 0.0124(3) -0.0002(3) 0.0022(3) -0.0146(3)
Mo10 0.0497(5) 0.0359(4) 0.0154(4) -0.0032(3) -0.0045(3) 0.0354(4)
Mo11 0.0152(4) 0.0527(5) 0.0306(4) 0.0310(4) 0.0089(3) 0.0155(3)
Mo12 0.0308(4) 0.0135(4) 0.0445(5) 0.0024(3) -0.0273(4) 0.0026(3)
Cu1 0.0176(5) 0.0328(6) 0.0174(5) -0.0047(4) -0.0019(4) 0.0049(4)
Cu2 0.0175(5) 0.0203(5) 0.0158(5) 0.0012(4) -0.0015(4) 0.0048(4)
Cu3 0.0216(5) 0.0201(5) 0.0312(6) 0.0015(4) 0.0049(4) 0.0042(4)
Cu4 0.0728(10) 0.0411(8) 0.0392(8) -0.0014(6) -0.0001(7) 0.0125(7)
S1 0.0251(11) 0.0187(10) 0.0239(11) 0.0028(8) 0.0062(8) 0.0049(8)
S2 0.0319(11) 0.0170(10) 0.0211(10) -0.0005(8) 0.0074(9) 0.0039(9)
S3 0.0255(11) 0.0373(13) 0.0212(11) 0.0053(9) 0.0031(9) 0.0151(10)
S4 0.0279(11) 0.0270(11) 0.0189(10) -0.0058(8) -0.0049(8) 0.0162(9)
S5 0.0159(9) 0.0213(10) 0.0201(10) -0.0046(8) 0.0027(8) 0.0011(8)
S6 0.0266(11) 0.0292(11) 0.0194(10) 0.0064(9) 0.0006(8) 0.0068(9)
S7 0.0182(10) 0.0259(11) 0.0197(10) 0.0044(8) 0.0054(8) 0.0034(8)
S8 0.0244(10) 0.0203(10) 0.0182(10) 0.0037(8) -0.0003(8) 0.0076(8)
O1 0.015(3) 0.013(3) 0.013(3) 0.003(2) 0.002(2) 0.004(2)
O2 0.012(2) 0.011(2) 0.015(3) 0.001(2) 0.003(2) 0.004(2)
O3 0.016(3) 0.010(2) 0.012(3) 0.001(2) 0.000(2) 0.003(2)
O4 0.012(2) 0.012(2) 0.013(3) 0.001(2) 0.001(2) 0.003(2)
O5 0.019(3) 0.039(4) 0.040(4) 0.030(3) 0.003(3) 0.009(3)
O6 0.024(3) 0.018(3) 0.015(3) -0.004(2) -0.008(2) 0.010(2)
O7 0.047(4) 0.032(4) 0.034(4) -0.015(3) -0.019(3) 0.029(3)
O8 0.036(4) 0.024(3) 0.027(3) -0.005(3) 0.017(3) 0.003(3)
O9 0.021(3) 0.022(3) 0.031(3) -0.012(3) -0.005(2) 0.012(2)
O10 0.021(3) 0.025(3) 0.019(3) 0.005(2) 0.000(2) -0.005(2)
O11 0.036(4) 0.023(3) 0.047(4) -0.005(3) 0.031(3) 0.001(3)
O12 0.023(3) 0.020(3) 0.021(3) -0.007(2) -0.004(2) 0.005(2)
O13 0.019(3) 0.033(3) 0.016(3) -0.001(2) 0.002(2) -0.005(3)
O14 0.042(4) 0.036(4) 0.024(3) 0.000(3) -0.002(3) 0.029(3)
O15 0.020(3) 0.056(4) 0.034(4) 0.033(3) 0.008(3) 0.014(3)
O16 0.028(3) 0.019(3) 0.035(4) -0.001(3) -0.018(3) 0.005(3)
O17 0.019(3) 0.017(3) 0.016(3) 0.000(2) 0.002(2) 0.006(2)
O18 0.015(3) 0.015(3) 0.017(3) -0.003(2) 0.000(2) 0.005(2)
O19 0.020(3) 0.012(3) 0.023(3) 0.003(2) -0.006(2) 0.001(2)
O20 0.020(3) 0.027(3) 0.012(3) 0.002(2) 0.000(2) 0.000(2)
O21 0.014(3) 0.016(3) 0.012(3) -0.001(2) 0.000(2) 0.003(2)
O22 0.017(3) 0.016(3) 0.013(3) 0.002(2) 0.000(2) 0.006(2)
O23 0.016(3) 0.021(3) 0.029(3) -0.010(2) -0.005(2) 0.009(2)
O24 0.021(3) 0.013(3) 0.014(3) 0.000(2) -0.002(2) 0.003(2)
O25 0.017(3) 0.012(3) 0.025(3) 0.004(2) 0.003(2) 0.003(2)
O26 0.017(3) 0.017(3) 0.015(3) -0.001(2) 0.000(2) 0.005(2)
O27 0.019(3) 0.012(3) 0.018(3) 0.000(2) -0.002(2) 0.004(2)
O28 0.015(3) 0.016(3) 0.019(3) 0.001(2) 0.001(2) 0.005(2)
O29 0.020(3) 0.015(3) 0.013(3) 0.001(2) 0.004(2) 0.006(2)
O30 0.014(3) 0.015(3) 0.017(3) 0.002(2) 0.001(2) 0.002(2)
O31 0.013(3) 0.015(3) 0.019(3) 0.002(2) 0.002(2) 0.003(2)
O32 0.017(3) 0.019(3) 0.018(3) -0.001(2) 0.000(2) 0.007(2)
O33 0.018(3) 0.015(3) 0.015(3) 0.002(2) 0.001(2) 0.006(2)
O34 0.015(3) 0.014(3) 0.015(3) 0.001(2) 0.003(2) 0.005(2)
O35 0.015(3) 0.022(3) 0.011(3) -0.003(2) 0.002(2) 0.002(2)
O36 0.018(3) 0.017(3) 0.015(3) 0.004(2) 0.000(2) 0.005(2)
O37 0.015(3) 0.018(3) 0.018(3) 0.000(2) 0.004(2) 0.004(2)
O38 0.013(3) 0.012(3) 0.021(3) 0.003(2) -0.003(2) 0.000(2)
O39 0.018(3) 0.025(3) 0.011(3) -0.001(2) -0.001(2) 0.009(2)
O40 0.014(3) 0.020(3) 0.018(3) 0.004(2) 0.000(2) 0.006(2)
O1W 0.053(5) 0.034(4) 0.070(6) -0.002(4) 0.007(4) 0.013(4)
O2W 0.035(4) 0.063(5) 0.053(5) -0.017(4) 0.017(4) 0.000(4)
O3W 0.068(6) 0.058(6) 0.066(6) -0.001(5) -0.018(5) 0.010(5)
N1 0.020(4) 0.030(4) 0.020(4) 0.000(3) -0.001(3) 0.010(3)
N2 0.041(5) 0.033(4) 0.033(4) -0.012(4) -0.011(4) 0.020(4)
N3 0.036(5) 0.039(5) 0.036(5) -0.016(4) -0.016(4) 0.021(4)
N4 0.022(4) 0.028(4) 0.025(4) -0.002(3) -0.005(3) 0.006(3)
N5 0.019(3) 0.015(3) 0.016(3) 0.000(3) -0.001(3) 0.001(3)
N6 0.015(3) 0.019(3) 0.024(4) 0.004(3) -0.003(3) 0.003(3)
N7 0.017(3) 0.022(4) 0.024(4) 0.001(3) 0.001(3) 0.004(3)
N8 0.013(3) 0.017(3) 0.026(4) -0.001(3) 0.000(3) 0.003(3)
N9 0.018(3) 0.026(4) 0.019(3) -0.003(3) -0.001(3) 0.010(3)
N10 0.025(4) 0.019(4) 0.023(4) 0.002(3) 0.003(3) 0.004(3)
N11 0.033(4) 0.026(4) 0.026(4) 0.002(3) -0.001(3) 0.012(3)
N12 0.033(4) 0.019(4) 0.023(4) 0.002(3) 0.002(3) 0.011(3)
N13 0.019(3) 0.018(3) 0.010(3) -0.002(2) -0.001(2) 0.005(3)
N14 0.018(3) 0.015(3) 0.022(4) 0.001(3) -0.002(3) 0.005(3)
N15 0.018(3) 0.020(4) 0.020(4) -0.001(3) -0.001(3) 0.004(3)
N16 0.018(3) 0.021(3) 0.016(3) -0.001(3) 0.003(3) 0.004(3)
N17 0.019(3) 0.018(3) 0.016(3) 0.001(3) 0.000(3) 0.005(3)
N18 0.022(4) 0.022(4) 0.017(3) -0.002(3) -0.005(3) 0.008(3)
N19 0.020(3) 0.024(4) 0.020(4) -0.001(3) -0.003(3) 0.011(3)
N20 0.020(3) 0.014(3) 0.024(4) 0.002(3) 0.001(3) 0.008(3)
N21 0.038(5) 0.044(5) 0.028(4) -0.007(4) -0.002(4) 0.017(4)
N22 0.049(5) 0.038(5) 0.032(5) 0.000(4) 0.000(4) 0.012(4)
N23 0.026(4) 0.036(4) 0.021(4) 0.002(3) 0.003(3) 0.013(3)
N24 0.032(4) 0.053(6) 0.029(4) 0.007(4) 0.002(4) 0.015(4)
N25 0.019(3) 0.022(4) 0.016(3) 0.001(3) 0.000(3) 0.004(3)
N26 0.024(4) 0.026(4) 0.020(4) 0.002(3) -0.002(3) 0.009(3)
N27 0.025(4) 0.029(4) 0.024(4) 0.001(3) -0.003(3) 0.007(3)
N28 0.019(3) 0.026(4) 0.018(3) -0.004(3) -0.004(3) 0.006(3)
N29 0.020(3) 0.018(3) 0.018(3) 0.004(3) 0.002(3) 0.004(3)
N30 0.015(3) 0.020(4) 0.023(4) 0.003(3) 0.002(3) 0.005(3)
N31 0.020(3) 0.020(4) 0.026(4) -0.001(3) 0.003(3) 0.006(3)
N32 0.017(3) 0.019(3) 0.022(4) 0.003(3) 0.001(3) 0.007(3)
C1 0.025(4) 0.020(4) 0.017(4) 0.000(3) -0.003(3) 0.012(3)
C2 0.024(4) 0.020(4) 0.019(4) 0.005(3) 0.006(3) 0.007(3)
C3 0.029(4) 0.018(4) 0.017(4) 0.002(3) 0.000(3) 0.006(3)
C4 0.021(4) 0.028(5) 0.020(4) 0.001(3) -0.001(3) 0.012(4)
C5 0.029(4) 0.020(4) 0.015(4) -0.006(3) -0.001(3) 0.009(4)
C6 0.016(4) 0.024(4) 0.019(4) 0.005(3) 0.003(3) 0.002(3)
C7 0.028(5) 0.041(6) 0.024(5) -0.009(4) -0.005(4) 0.004(4)
C8 0.016(4) 0.011(4) 0.021(4) -0.001(3) 0.001(3) 0.003(3)
C9 0.014(4) 0.017(4) 0.042(5) 0.000(4) 0.000(4) -0.002(3)
C10 0.024(4) 0.027(5) 0.020(4) 0.005(3) -0.003(3) 0.013(4)
C11 0.042(6) 0.030(5) 0.039(6) 0.000(4) 0.003(5) 0.013(4)
C12 0.018(4) 0.024(4) 0.013(4) 0.000(3) -0.003(3) 0.006(3)
C13 0.018(5) 0.039(6) 0.059(7) -0.006(5) 0.012(4) 0.006(4)
C14 0.017(4) 0.017(4) 0.019(4) 0.001(3) 0.000(3) 0.003(3)
C15 0.014(4) 0.020(4) 0.018(4) -0.003(3) -0.002(3) 0.002(3)
C16 0.020(4) 0.028(5) 0.017(4) -0.002(3) -0.002(3) 0.003(3)
C17 0.020(4) 0.016(4) 0.017(4) -0.001(3) 0.001(3) -0.001(3)
C18 0.014(4) 0.019(4) 0.019(4) 0.004(3) 0.000(3) 0.000(3)
C19 0.014(4) 0.013(4) 0.018(4) 0.004(3) 0.004(3) 0.001(3)
C20 0.019(4) 0.023(4) 0.031(5) 0.004(4) -0.001(3) 0.010(3)
C21 0.018(4) 0.057(7) 0.032(5) 0.007(5) 0.002(4) 0.017(4)
C22 0.040(6) 0.055(7) 0.043(6) -0.013(5) -0.012(5) 0.020(5)
C23 0.018(4) 0.026(4) 0.019(4) 0.003(3) 0.003(3) 0.007(3)
C24 0.022(4) 0.034(5) 0.027(5) -0.010(4) -0.009(4) 0.008(4)
C25 0.019(4) 0.017(4) 0.016(4) -0.001(3) -0.002(3) 0.002(3)
C26 0.027(5) 0.025(5) 0.043(6) 0.008(4) 0.007(4) 0.017(4)

loop_
_atom_type_symbol
_atom_type_description
_atom_type_scat_dispersion_real
_atom_type_scat_dispersion_imag
_atom_type_scat_source
C C 0.0033 0.0016 'International Tables Vol C Tables 4.2.6.8 and 6.1.1.4'
N N 0.0061 0.0033 'International Tables Vol C Tables 4.2.6.8 and 6.1.1.4'
O O 0.0106 0.0060 'International Tables Vol C Tables 4.2.6.8 and 6.1.1.4'
Mo Mo -1.6832 0.6857 'International Tables Vol C Tables 4.2.6.8 and 6.1.1.4'
Si Si 0.0817 0.0704 'International Tables Vol C Tables 4.2.6.8 and 6.1.1.4'
Cu Cu 0.3201 1.2651 'International Tables Vol C Tables 4.2.6.8 and 6.1.1.4'
S S 0.1246 0.1234 'International Tables Vol C Tables 4.2.6.8 and 6.1.1.4'
H H 0.0000 0.0000 'International Tables Vol C Tables 4.2.6.8 and 6.1.1.4'

loop_
_geom_angle_atom_site_label_1
_geom_angle_atom_site_label_2
_geom_angle_atom_site_label_3
_geom_angle
_geom_angle_site_symmetry_1
_geom_angle_site_symmetry_3
O3 Si1 O4 109.6(3) . .
O3 Si1 O1 109.0(3) . .
O4 Si1 O1 109.4(3) . .
O3 Si1 O2 109.9(3) . .
O4 Si1 O2 109.5(3) . .
O1 Si1 O2 109.4(3) . .
O5 Mo1 O19 101.7(3) . .
O5 Mo1 O25 98.6(3) . .
O19 Mo1 O25 93.0(2) . .
O5 Mo1 O17 101.8(3) . .
O19 Mo1 O17 86.3(2) . .
O25 Mo1 O17 159.4(2) . .
O5 Mo1 O20 98.3(3) . .
O19 Mo1 O20 159.8(2) . .
O25 Mo1 O20 86.6(2) . .
O17 Mo1 O20 87.1(2) . .
O5 Mo1 O1 169.7(2) . .
O19 Mo1 O1 86.6(2) . .
O25 Mo1 O1 74.7(2) . .
O17 Mo1 O1 84.7(2) . .
O20 Mo1 O1 73.8(2) . .
O6 Mo2 O17 102.4(3) . .
O6 Mo2 O18 99.6(2) . .
O17 Mo2 O18 86.5(2) . .
O6 Mo2 O21 99.6(2) . .
O17 Mo2 O21 90.0(2) . .
O18 Mo2 O21 160.8(2) . .
O6 Mo2 O22 97.0(3) . .
O17 Mo2 O22 160.6(2) . .
O18 Mo2 O22 88.8(2) . .
O21 Mo2 O22 88.3(2) . .
O6 Mo2 O2 170.6(2) . .
O17 Mo2 O2 86.0(2) . .
O18 Mo2 O2 85.0(2) . .
O21 Mo2 O2 76.0(2) . .
O22 Mo2 O2 74.8(2) . .
O7 Mo3 O23 101.2(3) . .
O7 Mo3 O18 101.1(3) . .
O23 Mo3 O18 91.2(2) . .
O7 Mo3 O24 100.3(3) . .
O23 Mo3 O24 89.4(2) . .
O18 Mo3 O24 158.1(2) . .
O7 Mo3 O19 100.1(3) . .
O23 Mo3 O19 158.7(2) . .
O18 Mo3 O19 84.9(2) . .
O24 Mo3 O19 86.7(2) . .
O7 Mo3 O3 173.8(2) . .
O23 Mo3 O3 75.3(2) . .
O18 Mo3 O3 84.3(2) . .
O24 Mo3 O3 74.7(2) . .
O19 Mo3 O3 83.4(2) . .
O8 Mo4 O26 101.0(3) . .
O8 Mo4 O20 100.5(3) . .
O26 Mo4 O20 90.9(2) . .
O8 Mo4 O32 100.0(3) . .
O26 Mo4 O32 85.8(2) . .
O20 Mo4 O32 159.5(2) . .
O8 Mo4 O31 99.3(3) . .
O26 Mo4 O31 159.4(2) . .
O20 Mo4 O31 88.8(2) . .
O32 Mo4 O31 87.3(2) . .
O8 Mo4 O1 171.9(2) . .
O26 Mo4 O1 85.8(2) . .
O20 Mo4 O1 74.7(2) . .
O32 Mo4 O1 84.9(2) . .
O31 Mo4 O1 74.3(2) . .
O9 Mo5 O33 102.5(3) . .
O9 Mo5 O27 100.6(3) . .
O33 Mo5 O27 90.8(2) . .
O9 Mo5 O26 100.8(3) . .
O33 Mo5 O26 86.0(2) . .
O27 Mo5 O26 158.5(2) . .
O9 Mo5 O21 98.8(3) . .
O33 Mo5 O21 158.5(2) . .
O27 Mo5 O21 88.6(2) . .
O26 Mo5 O21 86.8(2) . .
O9 Mo5 O2 171.6(2) . .
O33 Mo5 O2 84.9(2) . .
O27 Mo5 O2 75.1(2) . .
O26 Mo5 O2 83.5(2) . .
O21 Mo5 O2 74.13(19) . .
O10 Mo6 O28 102.6(3) . .
O10 Mo6 O34 101.7(3) . .
O28 Mo6 O34 86.6(2) . .
O10 Mo6 O22 99.3(3) . .
O28 Mo6 O22 90.2(2) . .
O34 Mo6 O22 158.9(2) . .
O10 Mo6 O27 98.4(3) . .
O28 Mo6 O27 159.0(2) . .
O34 Mo6 O27 88.9(2) . .
O22 Mo6 O27 86.7(2) . .
O10 Mo6 O2 169.8(2) . .
O28 Mo6 O2 85.2(2) . .
O34 Mo6 O2 85.1(2) . .
O22 Mo6 O2 73.8(2) . .
O27 Mo6 O2 73.9(2) . .
O11 Mo7 O35 103.1(3) . .
O11 Mo7 O29 99.9(3) . .
O35 Mo7 O29 92.0(2) . .
O11 Mo7 O28 102.0(3) . .
O35 Mo7 O28 85.8(2) . .
O29 Mo7 O28 158.0(2) . .
O11 Mo7 O23 98.0(3) . .
O35 Mo7 O23 158.8(2) . .
O29 Mo7 O23 87.1(2) . .
O28 Mo7 O23 87.1(2) . .
O11 Mo7 O3 169.6(3) . .
O35 Mo7 O3 85.8(2) . .
O29 Mo7 O3 74.0(2) . .
O28 Mo7 O3 84.0(2) . .
O23 Mo7 O3 73.6(2) . .
O12 Mo8 O30 102.0(3) . .
O12 Mo8 O36 102.1(3) . .
O30 Mo8 O36 86.3(2) . .
O12 Mo8 O24 98.1(3) . .
O30 Mo8 O24 91.0(2) . .
O36 Mo8 O24 159.7(2) . .
O12 Mo8 O29 98.5(3) . .
O30 Mo8 O29 159.4(2) . .
O36 Mo8 O29 87.9(2) . .
O24 Mo8 O29 87.5(2) . .
O12 Mo8 O3 169.7(2) . .
O30 Mo8 O3 85.9(2) . .
O36 Mo8 O3 84.9(2) . .
O24 Mo8 O3 74.8(2) . .
O29 Mo8 O3 74.0(2) . .
O13 Mo9 O37 103.3(3) . .
O13 Mo9 O31 99.5(3) . .
O37 Mo9 O31 90.3(2) . .
O13 Mo9 O30 101.9(3) . .
O37 Mo9 O30 87.0(2) . .
O31 Mo9 O30 158.5(2) . .
O13 Mo9 O25 98.0(3) . .
O37 Mo9 O25 158.6(2) . .
O31 Mo9 O25 87.5(2) . .
O30 Mo9 O25 87.4(2) . .
O13 Mo9 O1 169.6(2) . .
O37 Mo9 O1 85.3(2) . .
O31 Mo9 O1 74.4(2) . .
O30 Mo9 O1 84.1(2) . .
O25 Mo9 O1 73.7(2) . .
O14 Mo10 O32 101.9(3) . .
O14 Mo10 O40 101.6(3) . .
O32 Mo10 O40 90.6(2) . .
O14 Mo10 O38 98.8(3) . .
O32 Mo10 O38 159.1(2) . .
O40 Mo10 O38 88.0(2) . .
O14 Mo10 O33 99.5(3) . .
O32 Mo10 O33 85.3(2) . .
O40 Mo10 O33 159.0(2) . .
O38 Mo10 O33 88.5(2) . .
O14 Mo10 O4 172.0(2) . .
O32 Mo10 O4 85.3(2) . .
O40 Mo10 O4 74.8(2) . .
O38 Mo10 O4 74.1(2) . .
O33 Mo10 O4 84.3(2) . .
O15 Mo11 O34 102.4(3) . .
O15 Mo11 O38 100.3(3) . .
O34 Mo11 O38 90.3(2) . .
O15 Mo11 O35 101.6(3) . .
O34 Mo11 O35 86.0(2) . .
O38 Mo11 O35 158.1(2) . .
O15 Mo11 O39 99.4(3) . .
O34 Mo11 O39 158.1(2) . .
O38 Mo11 O39 88.3(2) . .
O35 Mo11 O39 87.2(2) . .
O15 Mo11 O4 171.1(2) . .
O34 Mo11 O4 84.9(2) . .
O38 Mo11 O4 74.2(2) . .
O35 Mo11 O4 83.9(2) . .
O39 Mo11 O4 73.7(2) . .
O16 Mo12 O39 101.5(3) . .
O16 Mo12 O36 101.6(3) . .
O39 Mo12 O36 91.3(2) . .
O16 Mo12 O37 99.8(3) . .
O39 Mo12 O37 158.7(2) . .
O36 Mo12 O37 84.6(2) . .
O16 Mo12 O40 99.0(3) . .
O39 Mo12 O40 89.0(2) . .
O36 Mo12 O40 159.0(2) . .
O37 Mo12 O40 87.5(2) . .
O16 Mo12 O4 172.2(2) . .
O39 Mo12 O4 75.0(2) . .
O36 Mo12 O4 85.6(2) . .
O37 Mo12 O4 83.9(2) . .
O40 Mo12 O4 74.2(2) . .
N5 Cu1 N1 131.3(3) . .
N5 Cu1 N18 108.6(3) . .
N1 Cu1 N18 114.1(3) . .
N5 Cu1 O13 100.1(2) . .
N1 Cu1 O13 99.6(3) . .
N18 Cu1 O13 93.2(3) . .
N17 Cu2 N25 134.2(3) . .
N17 Cu2 N6 107.4(3) . .
N25 Cu2 N6 102.5(3) . .
N17 Cu2 N30 108.9(3) . 2_766
N25 Cu2 N30 93.5(3) . 2_766
N6 Cu2 N30 107.9(3) . 2_766
N13 Cu3 N9 144.8(3) . .
N13 Cu3 N14 106.1(3) . 2_677
N9 Cu3 N14 97.3(3) . 2_677
N13 Cu3 O21 106.0(2) . 2_777
N9 Cu3 O21 95.1(2) . 2_777
N14 Cu3 O21 100.1(2) 2_677 2_777
N22 Cu4 N2 158.7(4) . .
N22 Cu4 O2W 90.0(4) . .
N2 Cu4 O2W 104.2(3) . .
N22 Cu4 O1W 96.7(3) . .
N2 Cu4 O1W 92.1(3) . .
O2W Cu4 O1W 113.4(3) . .
C6 S1 C2 97.6(4) . .
C8 S2 C3 97.2(4) . .
C10 S3 C4 95.2(4) . .
C12 S4 C5 99.5(4) . .
C19 S5 C15 101.3(4) . .
C21 S6 C16 94.9(5) . .
C23 S7 C17 102.1(4) . .
C25 S8 C18 98.4(4) . .
Si1 O1 Mo1 124.0(3) . .
Si1 O1 Mo4 124.3(3) . .
Mo1 O1 Mo4 91.79(18) . .
Si1 O1 Mo9 124.2(3) . .
Mo1 O1 Mo9 91.53(18) . .
Mo4 O1 Mo9 91.28(18) . .
Si1 O2 Mo2 124.1(3) . .
Si1 O2 Mo5 124.7(3) . .
Mo2 O2 Mo5 92.10(18) . .
Si1 O2 Mo6 123.3(3) . .
Mo2 O2 Mo6 92.07(18) . .
Mo5 O2 Mo6 90.99(17) . .
Si1 O3 Mo8 124.5(3) . .
Si1 O3 Mo3 125.4(3) . .
Mo8 O3 Mo3 91.02(18) . .
Si1 O3 Mo7 123.8(3) . .
Mo8 O3 Mo7 91.18(18) . .
Mo3 O3 Mo7 90.78(18) . .
Si1 O4 Mo10 124.6(3) . .
Si1 O4 Mo12 124.7(3) . .
Mo10 O4 Mo12 91.15(18) . .
Si1 O4 Mo11 124.7(3) . .
Mo10 O4 Mo11 90.82(18) . .
Mo12 O4 Mo11 90.56(17) . .
Mo9 O13 Cu1 136.4(4) . .
Mo2 O17 Mo1 149.2(3) . .
Mo3 O18 Mo2 152.5(3) . .
Mo1 O19 Mo3 151.2(3) . .
Mo4 O20 Mo1 119.6(3) . .
Mo2 O21 Mo5 117.7(3) . .
Mo2 O21 Cu3 121.6(3) . 2_777
Mo5 O21 Cu3 114.8(2) . 2_777
Mo6 O22 Mo2 119.3(3) . .
Mo3 O23 Mo7 120.3(3) . .
Mo3 O24 Mo8 119.4(3) . .
Mo1 O25 Mo9 120.1(3) . .
Mo4 O26 Mo5 150.9(3) . .
Mo5 O27 Mo6 120.0(3) . .
Mo6 O28 Mo7 150.4(3) . .
Mo7 O29 Mo8 120.9(3) . .
Mo8 O30 Mo9 149.9(3) . .
Mo9 O31 Mo4 120.0(3) . .
Mo10 O32 Mo4 151.2(3) . .
Mo5 O33 Mo10 152.0(3) . .
Mo11 O34 Mo6 151.2(3) . .
Mo7 O35 Mo11 151.9(3) . .
Mo8 O36 Mo12 151.4(3) . .
Mo9 O37 Mo12 151.9(3) . .
Mo11 O38 Mo10 120.8(3) . .
Mo12 O39 Mo11 120.7(3) . .
Mo10 O40 Mo12 119.8(3) . .
C6 N1 N2 105.1(7) . .
C6 N1 Cu1 130.4(6) . .
N2 N1 Cu1 123.4(6) . .
N3 N2 N1 111.4(7) . .
N3 N2 Cu4 120.0(7) . .
N1 N2 Cu4 123.2(6) . .
N2 N3 N4 105.6(7) . .
N3 N4 C6 110.0(7) . .
N3 N4 C7 121.2(8) . .
C6 N4 C7 128.8(8) . .
C8 N5 N6 105.4(6) . .
C8 N5 Cu1 132.4(6) . .
N6 N5 Cu1 122.1(5) . .
N7 N6 N5 111.1(6) . .
N7 N6 Cu2 123.2(5) . .
N5 N6 Cu2 125.6(5) . .
N6 N7 N8 105.8(6) . .
C8 N8 N7 109.1(6) . .
C8 N8 C9 130.5(7) . .
N7 N8 C9 120.4(7) . .
C10 N9 N10 108.2(7) . .
C10 N9 Cu3 124.6(6) . .
N10 N9 Cu3 126.0(5) . .
N11 N10 N9 108.8(7) . .
N10 N11 N12 107.3(7) . .
C10 N12 N11 108.5(7) . .
C10 N12 C11 129.1(8) . .
N11 N12 C11 122.2(8) . .
C12 N13 N14 106.4(6) . .
C12 N13 Cu3 133.5(6) . .
N14 N13 Cu3 120.0(5) . .
N15 N14 N13 110.2(6) . .
N15 N14 Cu3 114.8(5) . 2_677
N13 N14 Cu3 129.9(5) . 2_677
N14 N15 N16 106.3(6) . .
N15 N16 C12 110.0(7) . .
N15 N16 C13 120.8(7) . .
C12 N16 C13 129.2(7) . .
C19 N17 N18 105.3(6) . .
C19 N17 Cu2 133.8(5) . .
N18 N17 Cu2 119.0(5) . .
N19 N18 N17 111.1(6) . .
N19 N18 Cu1 122.0(5) . .
N17 N18 Cu1 126.8(5) . .
N18 N19 N20 106.1(6) . .
C19 N20 N19 109.6(6) . .
C19 N20 C20 129.0(7) . .
N19 N20 C20 121.3(7) . .
C21 N21 N22 103.9(8) . .
N23 N22 N21 111.9(8) . .
N23 N22 Cu4 129.9(7) . .
N21 N22 Cu4 117.0(7) . .
N22 N23 N24 105.0(7) . .
C21 N24 N23 109.0(9) . .
C21 N24 C22 128.4(10) . .
N23 N24 C22 122.6(9) . .
C23 N25 N26 107.4(7) . .
C23 N25 Cu2 129.1(6) . .
N26 N25 Cu2 123.4(5) . .
N27 N26 N25 109.4(7) . .
N26 N27 N28 106.9(7) . .
N27 N28 C23 109.1(7) . .
N27 N28 C24 119.9(7) . .
C23 N28 C24 130.9(8) . .
C25 N29 N30 105.0(6) . .
N31 N30 N29 112.2(7) . .
N31 N30 Cu2 119.8(5) . 2_766
N29 N30 Cu2 117.3(5) . 2_766
N30 N31 N32 104.8(6) . .
C25 N32 N31 109.1(6) . .
C25 N32 C26 129.4(7) . .
N31 N32 C26 121.4(7) . .
C2 C1 C4 107.8(6) . .
C2 C1 C3 110.9(7) . .
C4 C1 C3 110.0(7) . .
C2 C1 C5 110.5(7) . .
C4 C1 C5 110.5(7) . .
C3 C1 C5 107.1(6) . .
C1 C2 S1 110.5(6) . .
C1 C3 S2 108.3(5) . .
C1 C4 S3 108.5(6) . .
C1 C5 S4 107.8(6) . .
N1 C6 N4 107.9(7) . .
N1 C6 S1 129.0(6) . .
N4 C6 S1 123.0(6) . .
N5 C8 N8 108.7(7) . .
N5 C8 S2 125.7(6) . .
N8 C8 S2 125.6(6) . .
N12 C10 N9 107.2(7) . .
N12 C10 S3 125.5(7) . .
N9 C10 S3 127.3(7) . .
N13 C12 N16 107.1(7) . .
N13 C12 S4 128.3(6) . .
N16 C12 S4 124.6(6) . .
C16 C14 C18 112.6(7) . .
C16 C14 C15 109.3(6) . .
C18 C14 C15 112.3(6) . .
C16 C14 C17 111.7(6) . .
C18 C14 C17 103.9(6) . .
C15 C14 C17 106.8(6) . .
C14 C15 S5 119.3(6) . .
C14 C16 S6 111.5(6) . .
C14 C17 S7 118.0(5) . .
C14 C18 S8 117.8(6) . .
N17 C19 N20 107.9(7) . .
N17 C19 S5 130.9(6) . .
N20 C19 S5 121.2(6) . .
N24 C21 N21 110.2(9) . .
N24 C21 S6 125.0(9) . .
N21 C21 S6 124.8(8) . .
N25 C23 N28 107.2(7) . .
N25 C23 S7 125.3(6) . .
N28 C23 S7 127.3(7) . .
N29 C25 N32 108.8(7) . .
N29 C25 S8 127.9(6) . .
N32 C25 S8 123.3(6) . .

loop_
_geom_bond_atom_site_label_1
_geom_bond_atom_site_label_2
_geom_bond_distance
_geom_bond_site_symmetry_2
Si1 O3 1.627(5) .
Si1 O4 1.629(5) .
Si1 O1 1.631(5) .
Si1 O2 1.631(5) .
Mo1 O5 1.687(6) .
Mo1 O19 1.874(6) .
Mo1 O25 1.910(6) .
Mo1 O17 1.934(6) .
Mo1 O20 1.956(6) .
Mo1 O1 2.315(5) .
Mo2 O6 1.677(5) .
Mo2 O17 1.901(5) .
Mo2 O18 1.915(5) .
Mo2 O21 1.929(5) .
Mo2 O22 1.947(5) .
Mo2 O2 2.300(5) .
Mo3 O7 1.682(6) .
Mo3 O23 1.880(6) .
Mo3 O18 1.887(5) .
Mo3 O24 1.922(5) .
Mo3 O19 1.961(6) .
Mo3 O3 2.335(5) .
Mo4 O8 1.691(6) .
Mo4 O26 1.892(5) .
Mo4 O20 1.895(6) .
Mo4 O32 1.932(6) .
Mo4 O31 1.939(5) .
Mo4 O1 2.321(5) .
Mo5 O9 1.682(5) .
Mo5 O33 1.882(5) .
Mo5 O27 1.905(5) .
Mo5 O26 1.939(5) .
Mo5 O21 1.976(5) .
Mo5 O2 2.343(5) .
Mo6 O10 1.679(6) .
Mo6 O28 1.900(5) .
Mo6 O34 1.906(5) .
Mo6 O22 1.932(5) .
Mo6 O27 1.961(5) .
Mo6 O2 2.351(5) .
Mo7 O11 1.676(6) .
Mo7 O35 1.878(6) .
Mo7 O29 1.901(5) .
Mo7 O28 1.939(5) .
Mo7 O23 1.964(6) .
Mo7 O3 2.349(5) .
Mo8 O12 1.688(5) .
Mo8 O30 1.882(5) .
Mo8 O36 1.913(5) .
Mo8 O24 1.927(5) .
Mo8 O29 1.937(5) .
Mo8 O3 2.324(5) .
Mo9 O13 1.696(6) .
Mo9 O37 1.869(6) .
Mo9 O31 1.907(5) .
Mo9 O30 1.928(5) .
Mo9 O25 1.937(6) .
Mo9 O1 2.338(5) .
Mo10 O14 1.688(6) .
Mo10 O32 1.898(6) .
Mo10 O40 1.908(5) .
Mo10 O38 1.930(5) .
Mo10 O33 1.934(5) .
Mo10 O4 2.331(5) .
Mo11 O15 1.681(6) .
Mo11 O34 1.895(5) .
Mo11 O38 1.902(5) .
Mo11 O35 1.929(6) .
Mo11 O39 1.940(5) .
Mo11 O4 2.349(5) .
Mo12 O16 1.678(6) .
Mo12 O39 1.887(6) .
Mo12 O36 1.915(5) .
Mo12 O37 1.939(5) .
Mo12 O40 1.942(6) .
Mo12 O4 2.333(5) .
Cu1 N5 1.973(7) .
Cu1 N1 1.986(7) .
Cu1 N18 2.049(7) .
Cu1 O13 2.230(6) .
Cu2 N17 1.991(7) .
Cu2 N25 2.028(7) .
Cu2 N6 2.028(7) .
Cu2 N30 2.064(7) 2_766
Cu3 N13 1.951(7) .
Cu3 N9 1.982(7) .
Cu3 N14 2.145(7) 2_677
Cu3 O21 2.291(5) 2_777
Cu4 N22 1.921(9) .
Cu4 N2 1.953(8) .
Cu4 O2W 2.212(7) .
Cu4 O1W 2.644(9) .
S1 C6 1.732(9) .
S1 C2 1.842(8) .
S2 C8 1.739(8) .
S2 C3 1.838(8) .
S3 C10 1.722(9) .
S3 C4 1.840(8) .
S4 C12 1.733(8) .
S4 C5 1.850(8) .
S5 C19 1.740(8) .
S5 C15 1.820(8) .
S6 C21 1.748(10) .
S6 C16 1.816(9) .
S7 C23 1.748(9) .
S7 C17 1.831(8) .
S8 C25 1.734(8) .
S8 C18 1.812(8) .
O21 Cu3 2.291(5) 2_777
N1 C6 1.323(11) .
N1 N2 1.361(11) .
N2 N3 1.304(11) .
N3 N4 1.322(11) .
N4 C6 1.343(11) .
N4 C7 1.465(11) .
N5 C8 1.319(10) .
N5 N6 1.354(9) .
N6 N7 1.305(9) .
N7 N8 1.336(10) .
N8 C8 1.333(10) .
N8 C9 1.462(10) .
N9 C10 1.332(11) .
N9 N10 1.341(10) .
N10 N11 1.305(10) .
N11 N12 1.356(10) .
N12 C10 1.327(11) .
N12 C11 1.474(12) .
N13 C12 1.329(10) .
N13 N14 1.354(9) .
N14 N15 1.305(9) .
N14 Cu3 2.145(7) 2_677
N15 N16 1.326(10) .
N16 C12 1.338(11) .
N16 C13 1.461(11) .
N17 C19 1.332(10) .
N17 N18 1.367(9) .
N18 N19 1.295(9) .
N19 N20 1.338(10) .
N20 C19 1.337(10) .
N20 C20 1.458(10) .
N21 C21 1.332(14) .
N21 N22 1.341(12) .
N22 N23 1.316(12) .
N23 N24 1.338(11) .
N24 C21 1.305(13) .
N24 C22 1.400(15) .
N25 C23 1.325(11) .
N25 N26 1.356(10) .
N26 N27 1.308(10) .
N27 N28 1.341(10) .
N28 C23 1.343(11) .
N28 C24 1.458(10) .
N29 C25 1.326(11) .
N29 N30 1.344(9) .
N30 N31 1.307(10) .
N30 Cu2 2.064(7) 2_766
N31 N32 1.347(10) .
N32 C25 1.333(10) .
N32 C26 1.449(10) .
C1 C2 1.522(11) .
C1 C4 1.527(12) .
C1 C3 1.551(11) .
C1 C5 1.558(11) .
C14 C16 1.531(11) .
C14 C18 1.538(11) .
C14 C15 1.543(11) .
C14 C17 1.549(11) .
